data_4070102
loop_
_publ_author_name
'Izod, Keith'
'Wills, Corinne'
'Clegg, William'
'Harrington, Ross W.'

_publ_section_title
;
 Acyclic Dialkylstannylene and -Plumbylene Compounds That Are Monomeric in
 the Solid State
;
_journal_issue 19
_journal_name_full Organometallics
_journal_page_first 5661
_journal_paper_doi 10.1021/om900614q
_journal_volume 28
_journal_year 2009
_chemical_formula_moiety 'C12 H38 B2 P2 Si2 Sn'
_chemical_formula_sum 'C12 H38 B2 P2 Si2 Sn'
_chemical_formula_weight 440.85
_chemical_name_systematic
;
 ?
;
_space_group_IT_number 14
_symmetry_cell_setting monoclinic
_symmetry_space_group_name_Hall '-P 2ybc'
_symmetry_space_group_name_H-M 'P 1 21/c 1'
_atom_sites_solution_hydrogens difmap
_atom_sites_solution_primary direct
_atom_sites_solution_secondary difmap
_audit_creation_method SHELXL-97
_cell_angle_alpha 90.00
_cell_angle_beta 100.905(2)
_cell_angle_gamma 90.00
_cell_formula_units_Z 4
_cell_length_a 6.68543(14)
_cell_length_b 21.6435(3)
_cell_length_c 15.9783(4)
_cell_measurement_reflns_used 14395
_cell_measurement_temperature 150(2)
_cell_measurement_theta_max 29.48
_cell_measurement_theta_min 2.82
_cell_volume 2270.25(8)
_computing_cell_refinement CrysAlisPro
_computing_data_collection CrysAlisPro
_computing_data_reduction CrysAlisPro
_computing_molecular_graphics 'Bruker SHELXTL'
_computing_publication_material 'Bruker SHELXTL and local programs'
_computing_structure_refinement 'Bruker SHELXTL'
_computing_structure_solution 'Bruker SHELXTL'
_diffrn_ambient_temperature 150(2)
_diffrn_detector_area_resol_mean 10.3968
_diffrn_measured_fraction_theta_full 0.998
_diffrn_measured_fraction_theta_max 0.891
_diffrn_measurement_device_type 'Oxford Diffraction Gemini A Ultra diffractometer'
_diffrn_measurement_method 'thick-slice \w scans'
_diffrn_radiation_monochromator none
_diffrn_radiation_source 'sealed tube with Enhance optics'
_diffrn_radiation_type MoK\a
_diffrn_radiation_wavelength 0.71073
_diffrn_reflns_av_R_equivalents 0.0322
_diffrn_reflns_av_sigmaI/netI 0.0322
_diffrn_reflns_limit_h_max 9
_diffrn_reflns_limit_h_min -9
_diffrn_reflns_limit_k_max 29
_diffrn_reflns_limit_k_min -29
_diffrn_reflns_limit_l_max 22
_diffrn_reflns_limit_l_min -21
_diffrn_reflns_number 24088
_diffrn_reflns_theta_full 26.00
_diffrn_reflns_theta_max 29.55
_diffrn_reflns_theta_min 3.10
_diffrn_standards_number 0
_exptl_absorpt_coefficient_mu 1.361
_exptl_absorpt_correction_T_max 0.686
_exptl_absorpt_correction_T_min 0.612
_exptl_absorpt_correction_type multi-scan
_exptl_absorpt_process_details CrysAlisPro
_exptl_crystal_colour colourless
_exptl_crystal_density_diffrn 1.290
_exptl_crystal_density_method 'not measured'
_exptl_crystal_description block
_exptl_crystal_F_000 912
_exptl_crystal_size_max 0.40
_exptl_crystal_size_mid 0.30
_exptl_crystal_size_min 0.30
_refine_diff_density_max 0.507
_refine_diff_density_min -0.464
_refine_diff_density_rms 0.067
_refine_ls_extinction_method none
_refine_ls_goodness_of_fit_ref 1.021
_refine_ls_hydrogen_treatment mixed
_refine_ls_matrix_type full
_refine_ls_number_parameters 206
_refine_ls_number_reflns 5661
_refine_ls_number_restraints 0
_refine_ls_restrained_S_all 1.021
_refine_ls_R_factor_all 0.0357
_refine_ls_R_factor_gt 0.0227
_refine_ls_shift/su_max 0.001
_refine_ls_shift/su_mean 0.000
_refine_ls_structure_factor_coef Fsqd
_refine_ls_weighting_details 'calc w=1/[\s^2^(Fo^2^)+(0.0243P)^2^+0.0000P] where P=(Fo^2^+2Fc^2^)/3'
_refine_ls_weighting_scheme calc
_refine_ls_wR_factor_gt 0.0466
_refine_ls_wR_factor_ref 0.0485
_reflns_number_gt 4520
_reflns_number_total 5661
_reflns_threshold_expression I>2\s(I)
_cod_data_source_file om900614q_si_002.cif
_cod_data_source_block ki347_compound15
_cod_original_cell_volume 2270.24(7)
_cod_original_sg_symbol_H-M 'P 21/c'
_cod_database_code 4070102

loop_
_symmetry_equiv_pos_as_xyz
'x, y, z'
'-x, y+1/2, -z+1/2'
'-x, -y, -z'
'x, -y-1/2, z-1/2'

loop_
_atom_site_label
_atom_site_type_symbol
_atom_site_fract_x
_atom_site_fract_y
_atom_site_fract_z
_atom_site_U_iso_or_equiv
_atom_site_adp_type
_atom_site_occupancy
_atom_site_symmetry_multiplicity
_atom_site_calc_flag
_atom_site_refinement_flags
Sn Sn 0.032586(18) 0.650806(5) 0.250460(8) 0.01951(4) Uani 1 1 d .
P1 P 0.15855(7) 0.78903(2) 0.22297(3) 0.02408(11) Uani 1 1 d .
P2 P 0.24519(7) 0.54588(2) 0.15312(3) 0.02257(11) Uani 1 1 d .
Si1 Si -0.12515(7) 0.73433(2) 0.05738(3) 0.02220(11) Uani 1 1 d .
Si2 Si 0.39463(7) 0.55103(2) 0.35213(3) 0.02094(11) Uani 1 1 d .
B1 B 0.3395(4) 0.76025(11) 0.32234(17) 0.0360(6) Uani 1 1 d .
H1A H 0.245(3) 0.7219(9) 0.3402(13) 0.038(6) Uiso 1 1 d .
H1B H 0.477(3) 0.7420(10) 0.2996(15) 0.053(7) Uiso 1 1 d .
H1C H 0.368(3) 0.7961(10) 0.3692(14) 0.045(6) Uiso 1 1 d .
B2 B -0.0449(3) 0.53543(11) 0.13244(18) 0.0310(5) Uani 1 1 d .
H2A H -0.100(3) 0.5859(9) 0.1410(14) 0.040(6) Uiso 1 1 d .
H2B H -0.105(3) 0.5188(9) 0.0673(15) 0.042(6) Uiso 1 1 d .
H2C H -0.086(3) 0.5086(8) 0.1847(13) 0.031(5) Uiso 1 1 d .
C1 C 0.0849(3) 0.72525(7) 0.15281(11) 0.0185(4) Uani 1 1 d .
H1 H 0.2091 0.7125 0.1308 0.022 Uiso 1 1 calc R
C2 C 0.2663(3) 0.85268(9) 0.17240(16) 0.0419(6) Uani 1 1 d .
H2D H 0.1620 0.8700 0.1271 0.063 Uiso 1 1 calc R
H2E H 0.3811 0.8377 0.1480 0.063 Uiso 1 1 calc R
H2F H 0.3139 0.8847 0.2149 0.063 Uiso 1 1 calc R
C3 C -0.0701(3) 0.82211(9) 0.25014(14) 0.0337(5) Uani 1 1 d .
H3A H -0.1582 0.8377 0.1984 0.051 Uiso 1 1 calc R
H3B H -0.0328 0.8562 0.2904 0.051 Uiso 1 1 calc R
H3C H -0.1427 0.7903 0.2763 0.051 Uiso 1 1 calc R
C4 C -0.3773(3) 0.72959(10) 0.09057(14) 0.0363(5) Uani 1 1 d .
H4A H -0.4861 0.7326 0.0402 0.054 Uiso 1 1 calc R
H4B H -0.3902 0.7636 0.1296 0.054 Uiso 1 1 calc R
H4C H -0.3882 0.6901 0.1193 0.054 Uiso 1 1 calc R
C5 C -0.1135(3) 0.80910(10) -0.00009(16) 0.0466(6) Uani 1 1 d .
H5A H -0.2169 0.8092 -0.0525 0.070 Uiso 1 1 calc R
H5B H 0.0218 0.8140 -0.0144 0.070 Uiso 1 1 calc R
H5C H -0.1395 0.8434 0.0365 0.070 Uiso 1 1 calc R
C6 C -0.1105(4) 0.67306(10) -0.02229(14) 0.0425(5) Uani 1 1 d .
H6A H -0.2275 0.6765 -0.0693 0.064 Uiso 1 1 calc R
H6B H -0.1120 0.6324 0.0047 0.064 Uiso 1 1 calc R
H6C H 0.0159 0.6778 -0.0443 0.064 Uiso 1 1 calc R
C7 C 0.3149(3) 0.59183(7) 0.24742(12) 0.0196(4) Uani 1 1 d .
H7A H 0.4280 0.6200 0.2391 0.024 Uiso 1 1 calc R
C8 C 0.3353(3) 0.58412(9) 0.06711(13) 0.0303(4) Uani 1 1 d .
H8A H 0.4844 0.5858 0.0798 0.045 Uiso 1 1 calc R
H8B H 0.2803 0.6262 0.0607 0.045 Uiso 1 1 calc R
H8C H 0.2900 0.5611 0.0141 0.045 Uiso 1 1 calc R
C9 C 0.3795(3) 0.47269(8) 0.15674(15) 0.0340(5) Uani 1 1 d .
H9A H 0.5267 0.4802 0.1684 0.051 Uiso 1 1 calc R
H9B H 0.3409 0.4516 0.1018 0.051 Uiso 1 1 calc R
H9C H 0.3434 0.4468 0.2019 0.051 Uiso 1 1 calc R
C10 C 0.3706(3) 0.60308(9) 0.44234(13) 0.0355(5) Uani 1 1 d .
H10A H 0.4368 0.6426 0.4353 0.053 Uiso 1 1 calc R
H10B H 0.4363 0.5839 0.4961 0.053 Uiso 1 1 calc R
H10C H 0.2262 0.6101 0.4431 0.053 Uiso 1 1 calc R
C11 C 0.6675(3) 0.52727(8) 0.36492(13) 0.0289(4) Uani 1 1 d .
H11A H 0.7534 0.5641 0.3670 0.043 Uiso 1 1 calc R
H11B H 0.6855 0.5014 0.3165 0.043 Uiso 1 1 calc R
H11C H 0.7068 0.5038 0.4179 0.043 Uiso 1 1 calc R
C12 C 0.2300(3) 0.48208(9) 0.36157(15) 0.0357(5) Uani 1 1 d .
H12A H 0.2490 0.4693 0.4214 0.054 Uiso 1 1 calc R
H12B H 0.2682 0.4481 0.3273 0.054 Uiso 1 1 calc R
H12C H 0.0868 0.4929 0.3410 0.054 Uiso 1 1 calc R

loop_
_atom_site_aniso_label
_atom_site_aniso_U_11
_atom_site_aniso_U_22
_atom_site_aniso_U_33
_atom_site_aniso_U_23
_atom_site_aniso_U_13
_atom_site_aniso_U_12
Sn 0.02233(7) 0.01792(6) 0.01878(7) 0.00245(5) 0.00515(5) 0.00164(5)
P1 0.0278(3) 0.0174(2) 0.0246(3) 0.00125(19) -0.0013(2) -0.00215(18)
P2 0.0207(2) 0.0221(2) 0.0246(3) -0.0061(2) 0.0036(2) -0.00142(18)
Si1 0.0212(2) 0.0263(2) 0.0184(3) 0.0041(2) 0.0019(2) -0.00100(19)
Si2 0.0210(2) 0.0184(2) 0.0230(3) 0.0021(2) 0.0031(2) 0.00250(18)
B1 0.0396(14) 0.0286(12) 0.0334(15) -0.0022(11) -0.0092(12) -0.0020(10)
B2 0.0212(11) 0.0361(12) 0.0339(15) -0.0103(11) 0.0007(10) -0.0061(9)
C1 0.0191(8) 0.0177(8) 0.0187(10) -0.0001(7) 0.0039(7) -0.0009(6)
C2 0.0436(13) 0.0258(10) 0.0539(16) 0.0078(10) 0.0031(11) -0.0106(9)
C3 0.0432(13) 0.0269(10) 0.0303(12) -0.0046(9) 0.0049(10) 0.0064(9)
C4 0.0248(10) 0.0473(12) 0.0355(13) -0.0029(10) 0.0025(9) -0.0061(9)
C5 0.0459(14) 0.0489(13) 0.0401(15) 0.0243(11) -0.0048(11) -0.0082(11)
C6 0.0467(13) 0.0566(13) 0.0192(11) -0.0067(10) -0.0066(10) 0.0107(11)
C7 0.0192(8) 0.0161(8) 0.0231(10) -0.0014(7) 0.0030(8) -0.0012(6)
C8 0.0296(10) 0.0356(10) 0.0263(12) -0.0056(9) 0.0071(9) -0.0023(8)
C9 0.0370(11) 0.0255(9) 0.0394(13) -0.0117(9) 0.0069(10) 0.0037(8)
C10 0.0451(12) 0.0360(11) 0.0235(12) 0.0033(9) 0.0017(10) 0.0150(9)
C11 0.0244(10) 0.0287(9) 0.0326(12) 0.0037(8) 0.0027(9) 0.0034(8)
C12 0.0321(11) 0.0335(10) 0.0411(14) 0.0116(10) 0.0057(10) -0.0040(8)

loop_
_atom_type_symbol
_atom_type_description
_atom_type_scat_dispersion_real
_atom_type_scat_dispersion_imag
_atom_type_scat_source
C C 0.0033 0.0016 'International Tables Vol C Tables 4.2.6.8 and 6.1.1.4'
H H 0.0000 0.0000 'International Tables Vol C Tables 4.2.6.8 and 6.1.1.4'
B B 0.0013 0.0007 'International Tables Vol C Tables 4.2.6.8 and 6.1.1.4'
Si Si 0.0817 0.0704 'International Tables Vol C Tables 4.2.6.8 and 6.1.1.4'
P P 0.1023 0.0942 'International Tables Vol C Tables 4.2.6.8 and 6.1.1.4'
Sn Sn -0.6537 1.4246 'International Tables Vol C Tables 4.2.6.8 and 6.1.1.4'

loop_
_geom_angle_atom_site_label_1
_geom_angle_atom_site_label_2
_geom_angle_atom_site_label_3
_geom_angle
C1 Sn C7 98.26(6)
B1 P1 C1 109.00(9)
B1 P1 C2 112.06(11)
B1 P1 C3 111.10(11)
C1 P1 C2 113.12(10)
C1 P1 C3 108.08(9)
C2 P1 C3 103.32(10)
B2 P2 C7 107.69(9)
B2 P2 C8 113.30(11)
B2 P2 C9 112.34(10)
C7 P2 C8 108.37(9)
C7 P2 C9 114.14(9)
C8 P2 C9 100.97(10)
C1 Si1 C4 109.94(9)
C1 Si1 C5 113.29(9)
C1 Si1 C6 110.74(9)
C4 Si1 C5 108.14(10)
C4 Si1 C6 108.93(10)
C5 Si1 C6 105.63(11)
C7 Si2 C10 110.73(8)
C7 Si2 C11 109.48(8)
C7 Si2 C12 111.93(9)
C10 Si2 C11 107.90(9)
C10 Si2 C12 106.35(10)
C11 Si2 C12 110.34(9)
P1 B1 H1A 98.9(11)
P1 B1 H1B 105.9(12)
P1 B1 H1C 110.2(12)
H1A B1 H1B 111.2(15)
H1A B1 H1C 113.2(15)
H1B B1 H1C 115.8(16)
P2 B2 H2A 101.6(10)
P2 B2 H2B 112.2(10)
P2 B2 H2C 108.8(10)
H2A B2 H2B 110.4(15)
H2A B2 H2C 106.0(14)
H2B B2 H2C 116.6(14)
Sn C1 P1 100.00(8)
Sn C1 Si1 115.79(8)
Sn C1 H1 106.6
P1 C1 Si1 120.22(9)
P1 C1 H1 106.6
Si1 C1 H1 106.6
P1 C2 H2D 109.5
P1 C2 H2E 109.5
P1 C2 H2F 109.5
H2D C2 H2E 109.5
H2D C2 H2F 109.5
H2E C2 H2F 109.5
P1 C3 H3A 109.5
P1 C3 H3B 109.5
P1 C3 H3C 109.5
H3A C3 H3B 109.5
H3A C3 H3C 109.5
H3B C3 H3C 109.5
Si1 C4 H4A 109.5
Si1 C4 H4B 109.5
Si1 C4 H4C 109.5
H4A C4 H4B 109.5
H4A C4 H4C 109.5
H4B C4 H4C 109.5
Si1 C5 H5A 109.5
Si1 C5 H5B 109.5
Si1 C5 H5C 109.5
H5A C5 H5B 109.5
H5A C5 H5C 109.5
H5B C5 H5C 109.5
Si1 C6 H6A 109.5
Si1 C6 H6B 109.5
Si1 C6 H6C 109.5
H6A C6 H6B 109.5
H6A C6 H6C 109.5
H6B C6 H6C 109.5
Sn C7 P2 104.09(8)
Sn C7 Si2 109.88(8)
Sn C7 H7A 108.1
P2 C7 Si2 118.24(8)
P2 C7 H7A 108.1
Si2 C7 H7A 108.1
P2 C8 H8A 109.5
P2 C8 H8B 109.5
P2 C8 H8C 109.5
H8A C8 H8B 109.5
H8A C8 H8C 109.5
H8B C8 H8C 109.5
P2 C9 H9A 109.5
P2 C9 H9B 109.5
P2 C9 H9C 109.5
H9A C9 H9B 109.5
H9A C9 H9C 109.5
H9B C9 H9C 109.5
Si2 C10 H10A 109.5
Si2 C10 H10B 109.5
Si2 C10 H10C 109.5
H10A C10 H10B 109.5
H10A C10 H10C 109.5
H10B C10 H10C 109.5
Si2 C11 H11A 109.5
Si2 C11 H11B 109.5
Si2 C11 H11C 109.5
H11A C11 H11B 109.5
H11A C11 H11C 109.5
H11B C11 H11C 109.5
Si2 C12 H12A 109.5
Si2 C12 H12B 109.5
Si2 C12 H12C 109.5
H12A C12 H12B 109.5
H12A C12 H12C 109.5
H12B C12 H12C 109.5

loop_
_geom_bond_atom_site_label_1
_geom_bond_atom_site_label_2
_geom_bond_distance
Sn C1 2.3149(16)
Sn C7 2.2864(16)
P1 B1 1.909(3)
P1 C1 1.7877(17)
P1 C2 1.8139(19)
P1 C3 1.813(2)
P2 B2 1.918(2)
P2 C7 1.7919(18)
P2 C8 1.803(2)
P2 C9 1.8165(18)
Si1 C1 1.8777(18)
Si1 C4 1.8633(19)
Si1 C5 1.870(2)
Si1 C6 1.854(2)
Si2 C7 1.8778(19)
Si2 C10 1.860(2)
Si2 C11 1.8691(18)
Si2 C12 1.8772(19)
B1 H1A 1.112(19)
B1 H1B 1.12(2)
B1 H1C 1.07(2)
B2 H2A 1.17(2)
B2 H2B 1.10(2)
B2 H2C 1.09(2)
C1 H1 1.000
C2 H2D 0.980
C2 H2E 0.980
C2 H2F 0.980
C3 H3A 0.980
C3 H3B 0.980
C3 H3C 0.980
C4 H4A 0.980
C4 H4B 0.980
C4 H4C 0.980
C5 H5A 0.980
C5 H5B 0.980
C5 H5C 0.980
C6 H6A 0.980
C6 H6B 0.980
C6 H6C 0.980
C7 H7A 1.000
C8 H8A 0.980
C8 H8B 0.980
C8 H8C 0.980
C9 H9A 0.980
C9 H9B 0.980
C9 H9C 0.980
C10 H10A 0.980
C10 H10B 0.980
C10 H10C 0.980
C11 H11A 0.980
C11 H11B 0.980
C11 H11C 0.980
C12 H12A 0.980
C12 H12B 0.980
C12 H12C 0.980

loop_
_geom_torsion_atom_site_label_1
_geom_torsion_atom_site_label_2
_geom_torsion_atom_site_label_3
_geom_torsion_atom_site_label_4
_geom_torsion
B1 P1 C1 Sn 42.07(11)
B1 P1 C1 Si1 169.95(12)
C2 P1 C1 Sn 167.45(9)
C2 P1 C1 Si1 -64.68(13)
C3 P1 C1 Sn -78.78(10)
C3 P1 C1 Si1 49.09(13)
C4 Si1 C1 Sn 41.01(11)
C4 Si1 C1 P1 -79.29(12)
C5 Si1 C1 Sn 162.12(10)
C5 Si1 C1 P1 41.82(14)
C6 Si1 C1 Sn -79.41(11)
C6 Si1 C1 P1 160.28(11)
C7 Sn C1 P1 -107.25(8)
C7 Sn C1 Si1 122.00(9)
B2 P2 C7 Sn -27.97(11)
B2 P2 C7 Si2 94.21(12)
C8 P2 C7 Sn 94.94(9)
C8 P2 C7 Si2 -142.87(10)
C9 P2 C7 Sn -153.43(8)
C9 P2 C7 Si2 -31.24(13)
C10 Si2 C7 Sn -40.63(11)
C10 Si2 C7 P2 -159.84(10)
C11 Si2 C7 Sn -159.48(8)
C11 Si2 C7 P2 81.32(11)
C12 Si2 C7 Sn 77.84(10)
C12 Si2 C7 P2 -41.36(13)
C1 Sn C7 P2 -79.98(8)
C1 Sn C7 Si2 152.48(8)
